data_7018761
loop_
_publ_author_name
'Wang, Nan'
'Lu, Jia-Sheng'
'McCormick, Theresa M.'
'Wang, Suning'

_publ_section_title
;
 Ru-Pt and Ru-Pd heterobimetallic complexes based on a new ligand with two
 distinct chelate sites.
;
_journal_issue 18
_journal_name_full 'Dalton transactions (Cambridge, England : 2003)'
_journal_page_first 5553
_journal_page_last 5561
_journal_paper_doi 10.1039/c2dt00015f
_journal_volume 41
_journal_year 2012
_chemical_formula_sum 'C24 H20 N2 O2 Pd'
_chemical_formula_weight 474.82
_chemical_name_systematic
;
?
;
_space_group_IT_number 19
_symmetry_cell_setting orthorhombic
_symmetry_space_group_name_Hall 'P 2ac 2ab'
_symmetry_space_group_name_H-M 'P 21 21 21'
_atom_sites_solution_hydrogens geom
_atom_sites_solution_primary direct
_atom_sites_solution_secondary difmap
_audit_creation_method SHELXL-97
_cell_angle_alpha 90.00
_cell_angle_beta 90.00
_cell_angle_gamma 90.00
_cell_formula_units_Z 4
_cell_length_a 12.1096(18)
_cell_length_b 12.2832(18)
_cell_length_c 13.777(2)
_cell_measurement_reflns_used 4687
_cell_measurement_temperature 298(2)
_cell_measurement_theta_max 26.84
_cell_measurement_theta_min 2.24
_cell_volume 2049.3(5)
_computing_cell_refinement 'Bruker SMART'
_computing_data_collection 'Bruker SMART'
_computing_data_reduction 'Bruker SAINT'
_computing_molecular_graphics 'Bruker SHELXTL'
_computing_publication_material 'Bruker SHELXTL'
_computing_structure_refinement 'SHELXL-97 (Sheldrick, 1997)'
_computing_structure_solution 'SHELXS-97 (Sheldrick, 1990)'
_diffrn_ambient_temperature 298(2)
_diffrn_measured_fraction_theta_full 1.000
_diffrn_measured_fraction_theta_max 1.000
_diffrn_measurement_device_type 'CCD area detector'
_diffrn_measurement_method 'phi and omega scans'
_diffrn_radiation_monochromator graphite
_diffrn_radiation_source 'fine-focus sealed tube'
_diffrn_radiation_type MoK\a
_diffrn_radiation_wavelength 0.71073
_diffrn_reflns_av_R_equivalents 0.0534
_diffrn_reflns_av_sigmaI/netI 0.0579
_diffrn_reflns_limit_h_max 12
_diffrn_reflns_limit_h_min -14
_diffrn_reflns_limit_k_max 15
_diffrn_reflns_limit_k_min -14
_diffrn_reflns_limit_l_max 16
_diffrn_reflns_limit_l_min -16
_diffrn_reflns_number 10916
_diffrn_reflns_theta_full 26.00
_diffrn_reflns_theta_max 26.00
_diffrn_reflns_theta_min 2.22
_exptl_absorpt_coefficient_mu 0.928
_exptl_absorpt_correction_T_max 0.8362
_exptl_absorpt_correction_T_min 0.8362
_exptl_absorpt_correction_type multi-scan
_exptl_crystal_colour colorless
_exptl_crystal_density_diffrn 1.539
_exptl_crystal_density_method 'not measured'
_exptl_crystal_description block
_exptl_crystal_F_000 960
_exptl_crystal_size_max 0.20
_exptl_crystal_size_mid 0.20
_exptl_crystal_size_min 0.20
_refine_diff_density_max 2.943
_refine_diff_density_min -0.924
_refine_diff_density_rms 0.122
_refine_ls_abs_structure_details 'Flack H D (1983), Acta Cryst. A39, 876-881'
_refine_ls_abs_structure_Flack 0.76(6)
_refine_ls_extinction_method none
_refine_ls_goodness_of_fit_ref 1.074
_refine_ls_hydrogen_treatment constr
_refine_ls_matrix_type full
_refine_ls_number_parameters 265
_refine_ls_number_reflns 4022
_refine_ls_number_restraints 0
_refine_ls_restrained_S_all 1.074
_refine_ls_R_factor_all 0.0720
_refine_ls_R_factor_gt 0.0497
_refine_ls_shift/su_max 0.000
_refine_ls_shift/su_mean 0.000
_refine_ls_structure_factor_coef Fsqd
_refine_ls_weighting_details 'calc w=1/[\s^2^(Fo^2^)+(0.0735P)^2^+1.6958P] where P=(Fo^2^+2Fc^2^)/3'
_refine_ls_weighting_scheme calc
_refine_ls_wR_factor_gt 0.1159
_refine_ls_wR_factor_ref 0.1316
_reflns_number_gt 3283
_reflns_number_total 4022
_reflns_threshold_expression >2sigma(I)
_cod_data_source_file c2dt00015f.txt
_cod_data_source_block tm148
_cod_depositor_comments
;
The following automatic conversions were performed:

'_symmetry_cell_setting' value 'Orthorhombic' changed to
'orthorhombic' according to
/home/saulius/struct/CIF-dictionaries/cif_core.dic dictionary named
'cif_core.dic' version 2.4.1 from 2010-06-29.

Automatic conversion script
Id: cif_fix_values 1715 2011-07-08 13:25:40Z adriana 
;
_cod_original_cell_volume 2049.2(5)
_cod_original_sg_symbol_H-M P2(1)2(1)2(1)
_cod_database_code 7018761

loop_
_symmetry_equiv_pos_as_xyz
'x, y, z'
'x+1/2, -y+1/2, -z'
'-x, y+1/2, -z+1/2'
'-x+1/2, -y, z+1/2'

loop_
_atom_site_label
_atom_site_type_symbol
_atom_site_fract_x
_atom_site_fract_y
_atom_site_fract_z
_atom_site_U_iso_or_equiv
_atom_site_adp_type
_atom_site_occupancy
_atom_site_symmetry_multiplicity
_atom_site_calc_flag
_atom_site_refinement_flags
Pd1 Pd 0.61828(4) 0.52521(4) 0.14132(3) 0.03365(16) Uani 1 1 d .
O1 O 0.7218(4) 0.6306(5) 0.2147(3) 0.0454(13) Uani 1 1 d .
O2 O 0.6683(4) 0.3960(4) 0.2175(3) 0.0424(12) Uani 1 1 d .
N1 N 0.3961(5) 0.4333(5) -0.0656(4) 0.0373(13) Uani 1 1 d .
N2 N 0.5528(5) 0.6473(5) 0.0584(4) 0.0367(13) Uani 1 1 d .
C1 C 0.4665(6) 0.4986(5) -0.0107(4) 0.0353(17) Uani 1 1 d .
C2 C 0.5180(6) 0.4384(5) 0.0598(4) 0.0339(15) Uani 1 1 d .
C3 C 0.4804(6) 0.3297(6) 0.0499(5) 0.0349(15) Uani 1 1 d .
C4 C 0.4995(6) 0.2308(6) 0.0993(5) 0.0390(16) Uani 1 1 d .
H4A H 0.5476 0.2289 0.1520 0.047 Uiso 1 1 calc R
C5 C 0.4481(7) 0.1389(6) 0.0702(6) 0.0493(19) Uani 1 1 d .
H5A H 0.4602 0.0741 0.1035 0.059 Uiso 1 1 calc R
C6 C 0.3753(8) 0.1400(6) -0.0113(6) 0.054(2) Uani 1 1 d .
H6A H 0.3419 0.0755 -0.0309 0.065 Uiso 1 1 calc R
C7 C 0.3538(6) 0.2327(6) -0.0609(5) 0.0476(19) Uani 1 1 d .
H7A H 0.3064 0.2327 -0.1139 0.057 Uiso 1 1 calc R
C8 C 0.4048(5) 0.3280(5) -0.0300(4) 0.0323(15) Uani 1 1 d .
C9 C 0.4781(6) 0.6163(6) -0.0112(5) 0.0396(17) Uani 1 1 d .
C10 C 0.4254(7) 0.6938(7) -0.0654(6) 0.0472(19) Uani 1 1 d .
H10A H 0.3745 0.6733 -0.1125 0.057 Uiso 1 1 calc R
C11 C 0.4482(7) 0.8035(7) -0.0497(6) 0.056(2) Uani 1 1 d .
H11A H 0.4134 0.8565 -0.0870 0.068 Uiso 1 1 calc R
C12 C 0.5225(8) 0.8332(7) 0.0209(6) 0.060(2) Uani 1 1 d .
H12A H 0.5381 0.9061 0.0328 0.072 Uiso 1 1 calc R
C13 C 0.5727(7) 0.7526(6) 0.0730(6) 0.0488(19) Uani 1 1 d .
H13A H 0.6231 0.7721 0.1209 0.059 Uiso 1 1 calc R
C14 C 0.3443(6) 0.4609(6) -0.1565(4) 0.0385(15) Uani 1 1 d .
C15 C 0.2318(6) 0.4600(7) -0.1634(5) 0.051(2) Uani 1 1 d .
H15A H 0.1883 0.4415 -0.1103 0.061 Uiso 1 1 calc R
C16 C 0.1832(7) 0.4879(8) -0.2531(6) 0.061(2) Uani 1 1 d .
H16A H 0.1068 0.4861 -0.2598 0.074 Uiso 1 1 calc R
C17 C 0.2473(8) 0.5172(8) -0.3298(6) 0.062(2) Uani 1 1 d .
H17A H 0.2142 0.5349 -0.3887 0.075 Uiso 1 1 calc R
C18 C 0.3607(8) 0.5212(7) -0.3214(5) 0.059(2) Uani 1 1 d .
H18A H 0.4039 0.5448 -0.3731 0.071 Uiso 1 1 calc R
C19 C 0.4094(6) 0.4895(7) -0.2352(5) 0.0469(19) Uani 1 1 d .
H19A H 0.4859 0.4874 -0.2300 0.056 Uiso 1 1 calc R
C20 C 0.8392(8) 0.6924(7) 0.3374(7) 0.062(2) Uani 1 1 d .
H20A H 0.7879 0.7450 0.3624 0.093 Uiso 1 1 calc R
H20B H 0.8861 0.7265 0.2901 0.093 Uiso 1 1 calc R
H20C H 0.8835 0.6644 0.3895 0.093 Uiso 1 1 calc R
C21 C 0.7768(6) 0.6006(7) 0.2905(5) 0.0428(17) Uani 1 1 d .
C22 C 0.7829(6) 0.4977(6) 0.3277(5) 0.0414(19) Uani 1 1 d .
H22A H 0.8250 0.4897 0.3837 0.050 Uiso 1 1 calc R
C23 C 0.7340(6) 0.4039(7) 0.2922(5) 0.0410(17) Uani 1 1 d .
C24 C 0.7565(8) 0.2946(7) 0.3399(6) 0.060(2) Uani 1 1 d .
H24A H 0.6886 0.2547 0.3458 0.090 Uiso 1 1 calc R
H24B H 0.7875 0.3061 0.4032 0.090 Uiso 1 1 calc R
H24C H 0.8076 0.2539 0.3009 0.090 Uiso 1 1 calc R

loop_
_atom_site_aniso_label
_atom_site_aniso_U_11
_atom_site_aniso_U_22
_atom_site_aniso_U_33
_atom_site_aniso_U_23
_atom_site_aniso_U_13
_atom_site_aniso_U_12
Pd1 0.0372(3) 0.0391(3) 0.0246(2) -0.0019(2) -0.0040(2) 0.0003(2)
O1 0.047(3) 0.058(3) 0.031(2) 0.002(2) -0.015(2) -0.004(3)
O2 0.047(3) 0.044(3) 0.036(2) -0.006(2) -0.018(2) -0.002(2)
N1 0.043(3) 0.048(3) 0.021(2) -0.004(2) -0.009(3) -0.004(3)
N2 0.044(3) 0.042(3) 0.025(3) -0.003(2) -0.002(2) 0.000(3)
C1 0.039(4) 0.042(5) 0.025(3) -0.004(3) 0.005(3) -0.003(3)
C2 0.038(4) 0.040(4) 0.024(3) 0.001(3) 0.004(3) 0.004(3)
C3 0.033(4) 0.039(4) 0.033(3) -0.002(3) 0.004(3) 0.002(3)
C4 0.034(4) 0.044(4) 0.039(4) 0.003(3) -0.004(3) 0.004(3)
C5 0.057(5) 0.038(4) 0.053(4) 0.005(4) 0.001(4) 0.004(4)
C6 0.063(5) 0.041(4) 0.059(5) -0.008(3) 0.004(5) -0.013(5)
C7 0.042(5) 0.062(5) 0.039(4) -0.009(4) -0.002(3) -0.009(4)
C8 0.034(4) 0.038(4) 0.025(3) -0.005(3) 0.002(3) 0.002(3)
C9 0.036(4) 0.057(5) 0.026(3) 0.004(3) 0.001(3) -0.002(4)
C10 0.054(5) 0.052(5) 0.035(4) -0.006(4) -0.009(4) 0.002(4)
C11 0.073(6) 0.045(5) 0.052(5) 0.010(4) -0.009(4) 0.014(4)
C12 0.090(7) 0.036(4) 0.053(5) -0.003(4) -0.014(5) -0.001(5)
C13 0.063(5) 0.044(4) 0.040(4) -0.002(3) -0.007(4) -0.003(4)
C14 0.041(3) 0.043(4) 0.032(3) -0.005(3) -0.011(3) 0.001(3)
C15 0.039(4) 0.067(6) 0.048(4) -0.002(4) -0.010(3) -0.003(4)
C16 0.045(4) 0.067(6) 0.072(6) -0.002(5) -0.025(4) -0.001(4)
C17 0.081(6) 0.063(5) 0.044(4) 0.006(4) -0.033(4) 0.002(5)
C18 0.080(6) 0.065(5) 0.033(3) -0.006(4) -0.009(4) 0.004(5)
C19 0.044(4) 0.065(5) 0.032(3) 0.005(3) -0.001(3) 0.004(4)
C20 0.073(6) 0.049(5) 0.064(6) 0.004(4) -0.028(5) -0.007(4)
C21 0.040(4) 0.052(5) 0.036(4) -0.002(4) -0.004(3) -0.001(4)
C22 0.048(4) 0.045(5) 0.032(3) -0.006(3) -0.014(3) 0.009(3)
C23 0.043(4) 0.048(5) 0.032(3) -0.003(3) 0.000(3) 0.008(4)
C24 0.082(6) 0.054(5) 0.045(5) 0.000(4) -0.020(5) 0.007(5)

loop_
_atom_type_symbol
_atom_type_description
_atom_type_scat_dispersion_real
_atom_type_scat_dispersion_imag
_atom_type_scat_source
C C 0.0033 0.0016 'International Tables Vol C Tables 4.2.6.8 and 6.1.1.4'
H H 0.0000 0.0000 'International Tables Vol C Tables 4.2.6.8 and 6.1.1.4'
N N 0.0061 0.0033 'International Tables Vol C Tables 4.2.6.8 and 6.1.1.4'
O O 0.0106 0.0060 'International Tables Vol C Tables 4.2.6.8 and 6.1.1.4'
Pd Pd -0.9988 1.0072 'International Tables Vol C Tables 4.2.6.8 and 6.1.1.4'

loop_
_geom_angle_atom_site_label_1
_geom_angle_atom_site_label_2
_geom_angle_atom_site_label_3
_geom_angle
C2 Pd1 O2 93.2(2)
C2 Pd1 N2 80.8(3)
O2 Pd1 N2 173.7(2)
C2 Pd1 O1 173.3(2)
O2 Pd1 O1 93.2(2)
N2 Pd1 O1 92.8(2)
C21 O1 Pd1 122.0(5)
C23 O2 Pd1 122.8(5)
C8 N1 C1 107.4(5)
C8 N1 C14 124.0(5)
C1 N1 C14 127.1(6)
C13 N2 C9 119.6(7)
C13 N2 Pd1 123.9(5)
C9 N2 Pd1 116.3(5)
C2 C1 N1 110.6(6)
C2 C1 C9 119.8(6)
N1 C1 C9 129.0(6)
C1 C2 C3 107.1(6)
C1 C2 Pd1 113.1(5)
C3 C2 Pd1 139.8(5)
C4 C3 C2 135.3(7)
C4 C3 C8 117.6(6)
C2 C3 C8 107.1(6)
C5 C4 C3 120.0(7)
C4 C5 C6 120.7(7)
C7 C6 C5 121.6(7)
C6 C7 C8 118.0(7)
N1 C8 C7 130.1(6)
N1 C8 C3 107.8(6)
C7 C8 C3 122.1(6)
C10 C9 N2 119.7(7)
C10 C9 C1 130.5(7)
N2 C9 C1 109.7(6)
C9 C10 C11 119.8(7)
C12 C11 C10 119.7(8)
C13 C12 C11 118.1(8)
N2 C13 C12 123.0(7)
C15 C14 C19 120.9(6)
C15 C14 N1 119.6(6)
C19 C14 N1 119.5(6)
C14 C15 C16 118.4(7)
C17 C16 C15 120.5(8)
C16 C17 C18 120.8(7)
C17 C18 C19 119.2(8)
C18 C19 C14 120.1(7)
O1 C21 C22 126.5(7)
O1 C21 C20 113.1(7)
C22 C21 C20 120.4(6)
C21 C22 C23 127.9(6)
O2 C23 C22 127.0(7)
O2 C23 C24 112.7(7)
C22 C23 C24 120.4(7)

loop_
_geom_bond_atom_site_label_1
_geom_bond_atom_site_label_2
_geom_bond_distance
Pd1 C2 1.968(7)
Pd1 O2 1.997(5)
Pd1 N2 2.045(6)
Pd1 O1 2.066(5)
O1 C21 1.292(8)
O2 C23 1.304(8)
N1 C8 1.388(9)
N1 C1 1.394(8)
N1 C14 1.440(8)
N2 C13 1.331(9)
N2 C9 1.372(9)
C1 C2 1.371(9)
C1 C9 1.453(10)
C2 C3 1.418(10)
C3 C4 1.412(10)
C3 C8 1.432(9)
C4 C5 1.351(11)
C5 C6 1.427(12)
C6 C7 1.353(11)
C7 C8 1.389(10)
C9 C10 1.368(11)
C10 C11 1.392(12)
C11 C12 1.374(12)
C12 C13 1.366(11)
C14 C15 1.366(10)
C14 C19 1.386(10)
C15 C16 1.410(11)
C16 C17 1.360(12)
C17 C18 1.380(13)
C18 C19 1.381(10)
C20 C21 1.504(11)
C21 C22 1.365(11)
C22 C23 1.385(11)
C23 C24 1.520(11)
